data_4118563
loop_
_publ_author_name
'Saskia Stegmaier'
'Markus Waibel'
'Alexander Henze'
'Laura-Alice Jantke'
'Antti J. Karttunen'
'Thomas F. F\"assler'

_publ_contact_author_address
;Department Chemie
Technische Universit\"at M\"unchen
Lichtenbergstr. 4
85747 Garching
Germany
;
_publ_contact_author_email thomas.faessler@lrz.tu-muenchen.de
_publ_contact_author_fax '+49 89 28913186'
_publ_contact_author_name 'Prof. Dr. Thomas F. F\"assler'
_publ_contact_author_phone '+49 89 28913134'
_publ_section_title
;
 Soluble Zintl Phases A14ZnGe16 (A= K, Rb) Featuring
 [(\h3-Ge4)Zn(\h2-Ge4)]6- and [Ge4]4- Clusters and the Isolation of
 [(MesCu)2(\h3,\h3-Ge4)]4-: The Missing Link in the Solution Chemistry of
 Tetrahedral Group 14 Element Zintl Clusters
;
_journal_name_full 'Journal of the American Chemical Society'
_journal_page_first 14450
_journal_page_last 14460
_journal_paper_doi 10.1021/ja304251t
_journal_volume 134
_journal_year 2012
_chemical_formula_sum 'Ge16 K14 Zn'
_chemical_formula_weight 1774.21
_space_group_IT_number 31
_symmetry_cell_setting orthorhombic
_symmetry_Int_Tables_number 31
_symmetry_space_group_name_Hall 'P 2ac -2'
_symmetry_space_group_name_H-M 'P m n 21'
_atom_sites_solution_primary direct
_atom_sites_solution_secondary difmap
_audit_creation_method 'manual editing of SHELXL-97 cif-file'
_cell_angle_alpha 90.00
_cell_angle_beta 90.00
_cell_angle_gamma 90.00
_cell_formula_units_Z 2
_cell_length_a 20.1357(5)
_cell_length_b 6.9934(2)
_cell_length_c 14.0398(5)
_cell_measurement_temperature 150
_cell_volume 1977.04(10)
_computing_cell_refinement 'Bruker SAINT'
_computing_data_collection 'Bruker APEX2'
_computing_data_reduction 'Bruker SAINT A'
_computing_structure_refinement 'SHELXL-97 (Sheldrick, 1997)'
_computing_structure_solution 'SHELXS-97 (Sheldrick, 1990)'
_diffrn_ambient_temperature 150
_diffrn_measured_fraction_theta_full 1.000
_diffrn_measured_fraction_theta_max 1.000
_diffrn_measurement_device_type 'Bruker APEX-II CCD'
_diffrn_measurement_method '\f and \w scans'
_diffrn_radiation_monochromator graphite
_diffrn_radiation_probe x-ray
_diffrn_radiation_type MoK\a
_diffrn_radiation_wavelength 0.71073
_diffrn_reflns_av_R_equivalents 0.0189
_diffrn_reflns_av_sigmaI/netI 0.0239
_diffrn_reflns_limit_h_max 20
_diffrn_reflns_limit_h_min -26
_diffrn_reflns_limit_k_max 8
_diffrn_reflns_limit_k_min -9
_diffrn_reflns_limit_l_max 18
_diffrn_reflns_limit_l_min -18
_diffrn_reflns_number 13760
_diffrn_reflns_theta_full 28.28
_diffrn_reflns_theta_max 28.28
_diffrn_reflns_theta_min 1.77
_diffrn_source 'rotating anode'
_diffrn_source_type 'BRUKER NONIUS FR591'
_exptl_absorpt_coefficient_mu 14.025
_exptl_absorpt_correction_type multi-scan
_exptl_absorpt_process_details 'Bruker 2007, APEX2, SADABS and SAINT, Bruker AXSInc., Madison, Wisconsin (USA)'
_exptl_crystal_colour 'lustrous black'
_exptl_crystal_density_diffrn 2.980
_exptl_crystal_description block-shaped
_exptl_crystal_F_000 1616
_exptl_crystal_size_max 0.14
_exptl_crystal_size_mid 0.08
_exptl_crystal_size_min 0.06
_refine_diff_density_max 0.517
_refine_diff_density_min -0.789
_refine_diff_density_rms 0.077
_refine_ls_abs_structure_details 'Flack H D (1983), Acta Cryst. A39, 876-881'
_refine_ls_abs_structure_Flack 0.161(4)
_refine_ls_extinction_method none
_refine_ls_goodness_of_fit_ref 0.970
_refine_ls_matrix_type full
_refine_ls_number_parameters 152
_refine_ls_number_reflns 4992
_refine_ls_number_restraints 1
_refine_ls_restrained_S_all 0.970
_refine_ls_R_factor_all 0.0168
_refine_ls_R_factor_gt 0.0138
_refine_ls_shift/su_max 0.002
_refine_ls_shift/su_mean 0.000
_refine_ls_structure_factor_coef Fsqd
_refine_ls_weighting_details 'calc w=1/[\s^2^(Fo^2^)+(0.0030P)^2^+0.0000P] where P=(Fo^2^+2Fc^2^)/3'
_refine_ls_weighting_scheme calc
_refine_ls_wR_factor_gt 0.0186
_refine_ls_wR_factor_ref 0.0189
_reflns_number_gt 4710
_reflns_number_total 4992
_reflns_threshold_expression >2sigma(I)
_cod_data_source_file ja304251t_si_002.cif
_cod_data_source_block K14ZnGe16
_cod_database_code 4118563

loop_
_symmetry_equiv_pos_as_xyz
'x, y, z'
'-x+1/2, -y, z+1/2'
'x+1/2, -y, z+1/2'
'-x, y, z'

loop_
_atom_site_label
_atom_site_type_symbol
_atom_site_fract_x
_atom_site_fract_y
_atom_site_fract_z
_atom_site_U_iso_or_equiv
_atom_site_adp_type
_atom_site_occupancy
_atom_site_symmetry_multiplicity
_atom_site_calc_flag
_atom_site_refinement_flags
Ge1 Ge 0.0000 0.06219(4) 0.67898(2) 0.01300(7) Uani 1 2 d S
Ge2 Ge 0.0000 0.25786(4) 0.53157(2) 0.01340(7) Uani 1 2 d S
Ge3 Ge 0.434191(10) 0.07163(3) 0.040518(18) 0.01555(5) Uani 1 1 d .
Zn1 Zn 0.0000 0.03020(5) 0.38708(3) 0.01322(7) Uani 1 2 d S
Ge4 Ge 0.0000 0.23095(4) 0.22741(2) 0.01425(7) Uani 1 2 d S
Ge5 Ge 0.0000 0.83921(4) 0.22717(2) 0.01413(7) Uani 1 2 d S
Ge6 Ge 0.064537(12) 0.03444(3) 0.105354(17) 0.02029(6) Uani 1 1 d .
Ge7 Ge 0.360584(10) 0.51599(3) 0.373150(19) 0.01463(5) Uani 1 1 d .
Ge8 Ge 0.255926(11) 0.35412(3) 0.439601(17) 0.01458(5) Uani 1 1 d .
Ge9 Ge 0.246988(11) 0.65134(3) 0.331154(17) 0.01646(5) Uani 1 1 d .
Ge10 Ge 0.283018(11) 0.33078(3) 0.262060(17) 0.01626(5) Uani 1 1 d .
K1 K 0.09052(2) 0.54184(6) 0.39192(4) 0.01843(11) Uani 1 1 d .
K2 K 0.14494(2) 0.57019(7) 0.13296(4) 0.02094(10) Uani 1 1 d .
K3 K 0.15504(2) 0.30679(7) 0.63614(4) 0.02918(13) Uani 1 1 d .
K4 K 0.15678(2) 0.04764(6) 0.31313(4) 0.01707(10) Uani 1 1 d .
K5 K 0.24966(2) 0.14689(7) 0.04376(4) 0.02632(12) Uani 1 1 d .
K6 K 0.38387(2) 0.01483(6) 0.36701(4) 0.02046(11) Uani 1 1 d .
K7 K 0.0000 0.45496(13) 0.00000(6) 0.0402(2) Uani 1 2 d S
K8 K 0.0000 0.58750(9) 0.71603(6) 0.02576(17) Uani 1 2 d S

loop_
_atom_site_aniso_label
_atom_site_aniso_U_11
_atom_site_aniso_U_22
_atom_site_aniso_U_33
_atom_site_aniso_U_23
_atom_site_aniso_U_13
_atom_site_aniso_U_12
Ge1 0.01592(17) 0.01428(17) 0.00880(17) 0.00044(14) 0.000 0.000
Ge2 0.01903(17) 0.00984(16) 0.01134(18) 0.00071(15) 0.000 0.000
Ge3 0.01383(11) 0.01965(12) 0.01318(12) 0.00160(11) 0.00084(10) 0.00648(9)
Zn1 0.01362(17) 0.01675(18) 0.00928(19) 0.00007(16) 0.000 0.000
Ge4 0.01675(17) 0.01346(17) 0.01254(18) 0.00180(14) 0.000 0.000
Ge5 0.01876(17) 0.01298(17) 0.01065(18) 0.00060(14) 0.000 0.000
Ge6 0.01822(13) 0.02830(14) 0.01436(14) 0.00444(11) 0.00629(10) 0.00415(10)
Ge7 0.00973(11) 0.01745(12) 0.01670(13) 0.00182(11) -0.00231(9) -0.00212(8)
Ge8 0.01510(12) 0.01813(12) 0.01051(12) 0.00166(10) 0.00132(9) -0.00385(9)
Ge9 0.01417(13) 0.01678(12) 0.01841(14) 0.00157(10) 0.00074(9) 0.00507(9)
Ge10 0.02234(13) 0.01593(12) 0.01050(12) -0.00226(10) -0.00023(10) -0.00366(9)
K1 0.0162(2) 0.0175(2) 0.0215(3) 0.0027(2) 0.0028(2) -0.00138(17)
K2 0.0190(2) 0.0291(3) 0.0147(3) -0.0016(2) 0.0011(2) -0.00003(19)
K3 0.0196(3) 0.0500(3) 0.0179(3) -0.0122(3) 0.0030(2) -0.0154(2)
K4 0.0139(2) 0.0151(2) 0.0223(3) 0.0006(2) -0.00246(19) -0.00048(18)
K5 0.0360(3) 0.0260(3) 0.0170(3) -0.0034(3) 0.0016(2) -0.0020(2)
K6 0.0226(3) 0.0156(2) 0.0232(3) 0.0002(2) 0.0040(2) 0.00016(18)
K7 0.0124(4) 0.0768(6) 0.0314(5) 0.0293(5) 0.000 0.000
K8 0.0438(5) 0.0150(4) 0.0185(4) -0.0011(3) 0.000 0.000

loop_
_atom_type_symbol
_atom_type_description
_atom_type_scat_dispersion_real
_atom_type_scat_dispersion_imag
_atom_type_scat_source
K K 0.2009 0.2494 'International Tables Vol C Tables 4.2.6.8 and 6.1.1.4'
Zn Zn 0.2839 1.4301 'International Tables Vol C Tables 4.2.6.8 and 6.1.1.4'
Ge Ge 0.1547 1.8001 'International Tables Vol C Tables 4.2.6.8 and 6.1.1.4'

loop_
_geom_angle_atom_site_label_1
_geom_angle_atom_site_label_2
_geom_angle_atom_site_label_3
_geom_angle
_geom_angle_site_symmetry_1
_geom_angle_site_symmetry_3
Ge2 Ge1 Ge3 64.113(11) . 3_455
Ge2 Ge1 Ge3 64.113(11) . 2
Ge3 Ge1 Ge3 63.115(12) 3_455 2
Ge2 Ge1 K8 132.377(19) . 1_545
Ge3 Ge1 K8 75.740(14) 3_455 1_545
Ge3 Ge1 K8 75.740(14) 2 1_545
Ge2 Ge1 K6 134.469(10) . 2
Ge3 Ge1 K6 148.801(14) 3_455 2
Ge3 Ge1 K6 99.745(11) 2 2
K8 Ge1 K6 74.710(13) 1_545 2
Ge2 Ge1 K6 134.469(10) . 3_455
Ge3 Ge1 K6 99.745(10) 3_455 3_455
Ge3 Ge1 K6 148.801(14) 2 3_455
K8 Ge1 K6 74.710(13) 1_545 3_455
K6 Ge1 K6 81.913(18) 2 3_455
Ge2 Ge1 K3 66.403(11) . .
Ge3 Ge1 K3 119.985(14) 3_455 .
Ge3 Ge1 K3 66.088(10) 2 .
K8 Ge1 K3 119.597(10) 1_545 .
K6 Ge1 K3 68.162(12) 2 .
K6 Ge1 K3 139.608(15) 3_455 .
Ge2 Ge1 K3 66.403(11) . 4
Ge3 Ge1 K3 66.088(10) 3_455 4
Ge3 Ge1 K3 119.985(14) 2 4
K8 Ge1 K3 119.597(10) 1_545 4
K6 Ge1 K3 139.608(15) 2 4
K6 Ge1 K3 68.162(12) 3_455 4
K3 Ge1 K3 119.70(2) . 4
Ge2 Ge1 K8 64.587(15) . .
Ge3 Ge1 K8 118.269(14) 3_455 .
Ge3 Ge1 K8 118.269(14) 2 .
K8 Ge1 K8 163.04(3) 1_545 .
K6 Ge1 K8 92.623(13) 2 .
K6 Ge1 K8 92.623(13) 3_455 .
K3 Ge1 K8 63.526(10) . .
K3 Ge1 K8 63.526(10) 4 .
Ge1 Ge2 Zn1 108.403(14) . .
Ge1 Ge2 Ge3 58.874(10) . 3_455
Zn1 Ge2 Ge3 60.167(10) . 3_455
Ge1 Ge2 Ge3 58.874(10) . 2
Zn1 Ge2 Ge3 60.167(10) . 2
Ge3 Ge2 Ge3 59.732(11) 3_455 2
Ge1 Ge2 K1 145.014(10) . 4
Zn1 Ge2 K1 84.554(13) . 4
Ge3 Ge2 K1 105.746(11) 3_455 4
Ge3 Ge2 K1 144.682(16) 2 4
Ge1 Ge2 K1 145.013(10) . .
Zn1 Ge2 K1 84.554(13) . .
Ge3 Ge2 K1 144.682(16) 3_455 .
Ge3 Ge2 K1 105.746(10) 2 .
K1 Ge2 K1 66.296(17) 4 .
Ge1 Ge2 K3 72.614(11) . .
Zn1 Ge2 K3 113.209(10) . .
Ge3 Ge2 K3 120.926(13) 3_455 .
Ge3 Ge2 K3 67.485(11) 2 .
K1 Ge2 K3 133.054(14) 4 .
K1 Ge2 K3 72.416(13) . .
Ge1 Ge2 K3 72.614(11) . 4
Zn1 Ge2 K3 113.210(10) . 4
Ge3 Ge2 K3 67.485(11) 3_455 4
Ge3 Ge2 K3 120.926(13) 2 4
K1 Ge2 K3 72.417(13) 4 4
K1 Ge2 K3 133.055(14) . 4
K3 Ge2 K3 128.45(2) . 4
Ge1 Ge2 K8 75.146(17) . .
Zn1 Ge2 K8 176.451(18) . .
Ge3 Ge2 K8 122.718(15) 3_455 .
Ge3 Ge2 K8 122.717(15) 2 .
K1 Ge2 K8 92.478(14) 4 .
K1 Ge2 K8 92.478(15) . .
K3 Ge2 K8 67.545(11) . .
K3 Ge2 K8 67.545(11) 4 .
Ge1 Ge3 Zn1 105.389(10) 2_554 2_554
Ge1 Ge3 Ge3 58.443(6) 2_554 4_655
Zn1 Ge3 Ge3 59.713(6) 2_554 4_655
Ge1 Ge3 Ge2 57.014(11) 2_554 2_554
Zn1 Ge3 Ge2 58.365(11) 2_554 2_554
Ge3 Ge3 Ge2 60.135(6) 4_655 2_554
Ge1 Ge3 K1 146.017(13) 2_554 2_564
Zn1 Ge3 K1 77.838(12) 2_554 2_564
Ge3 Ge3 K1 98.289(8) 4_655 2_564
Ge2 Ge3 K1 136.186(14) 2_554 2_564
Ge1 Ge3 K3 72.057(11) 2_554 2_554
Zn1 Ge3 K3 111.822(14) 2_554 2_554
Ge3 Ge3 K3 121.193(9) 4_655 2_554
Ge2 Ge3 K3 67.392(11) 2_554 2_554
K1 Ge3 K3 139.195(13) 2_564 2_554
Ge1 Ge3 K8 62.375(13) 2_554 2_564
Zn1 Ge3 K8 122.930(11) 2_554 2_564
Ge3 Ge3 K8 68.869(5) 4_655 2_564
Ge2 Ge3 K8 114.437(12) 2_554 2_564
K1 Ge3 K8 87.091(14) 2_564 2_564
K3 Ge3 K8 114.962(16) 2_554 2_564
Ge1 Ge3 K5 124.101(12) 2_554 .
Zn1 Ge3 K5 123.179(13) 2_554 .
Ge3 Ge3 K5 171.908(8) 4_655 .
Ge2 Ge3 K5 127.952(10) 2_554 .
K1 Ge3 K5 75.803(12) 2_564 .
K3 Ge3 K5 65.766(12) 2_554 .
K8 Ge3 K5 104.942(10) 2_564 .
Ge1 Ge3 K4 145.265(12) 2_554 2_554
Zn1 Ge3 K4 59.424(10) 2_554 2_554
Ge3 Ge3 K4 119.036(8) 4_655 2_554
Ge2 Ge3 K4 90.595(11) 2_554 2_554
K1 Ge3 K4 65.904(11) 2_564 2_554
K3 Ge3 K4 84.686(12) 2_554 2_554
K8 Ge3 K4 152.303(14) 2_564 2_554
K5 Ge3 K4 63.943(12) . 2_554
Ge2 Zn1 Ge5 172.625(17) . 1_545
Ge2 Zn1 Ge3 61.469(11) . 2
Ge5 Zn1 Ge3 124.473(12) 1_545 2
Ge2 Zn1 Ge3 61.469(11) . 3_455
Ge5 Zn1 Ge3 124.473(13) 1_545 3_455
Ge3 Zn1 Ge3 60.575(12) 2 3_455
Ge2 Zn1 Ge4 109.818(15) . .
Ge5 Zn1 Ge4 62.808(13) 1_545 .
Ge3 Zn1 Ge4 147.004(8) 2 .
Ge3 Zn1 Ge4 147.004(8) 3_455 .
Ge2 Zn1 K4 102.882(10) . 4
Ge5 Zn1 K4 75.549(11) 1_545 4
Ge3 Zn1 K4 138.131(14) 2 4
Ge3 Zn1 K4 77.709(10) 3_455 4
Ge4 Zn1 K4 73.498(10) . 4
Ge2 Zn1 K4 102.883(10) . .
Ge5 Zn1 K4 75.549(11) 1_545 .
Ge3 Zn1 K4 77.709(10) 2 .
Ge3 Zn1 K4 138.131(14) 3_455 .
Ge4 Zn1 K4 73.497(10) . .
K4 Zn1 K4 143.36(2) 4 .
Ge2 Zn1 K1 122.059(14) . 4_545
Ge5 Zn1 K1 64.155(11) 1_545 4_545
Ge3 Zn1 K1 89.080(12) 2 4_545
Ge3 Zn1 K1 60.602(10) 3_455 4_545
Ge4 Zn1 K1 118.885(14) . 4_545
K4 Zn1 K1 65.855(11) 4 4_545
K4 Zn1 K1 118.993(13) . 4_545
Ge2 Zn1 K1 122.059(14) . 1_545
Ge5 Zn1 K1 64.155(11) 1_545 1_545
Ge3 Zn1 K1 60.602(10) 2 1_545
Ge3 Zn1 K1 89.080(12) 3_455 1_545
Ge4 Zn1 K1 118.885(14) . 1_545
K4 Zn1 K1 118.993(13) 4 1_545
K4 Zn1 K1 65.855(11) . 1_545
K1 Zn1 K1 56.164(14) 4_545 1_545
Ge2 Zn1 K1 55.712(11) . 4
Ge5 Zn1 K1 118.039(13) 1_545 4
Ge3 Zn1 K1 117.161(14) 2 4
Ge3 Zn1 K1 89.927(11) 3_455 4
Ge4 Zn1 K1 62.707(11) . 4
K4 Zn1 K1 62.728(10) 4 4
K4 Zn1 K1 113.792(13) . 4
K1 Zn1 K1 124.887(12) 4_545 4
K1 Zn1 K1 177.743(16) 1_545 4
Ge2 Zn1 K1 55.713(11) . .
Ge5 Zn1 K1 118.038(13) 1_545 .
Ge3 Zn1 K1 89.927(11) 2 .
Ge3 Zn1 K1 117.162(14) 3_455 .
Ge4 Zn1 K1 62.706(11) . .
K4 Zn1 K1 113.793(13) 4 .
K4 Zn1 K1 62.727(10) . .
K1 Zn1 K1 177.744(16) 4_545 .
K1 Zn1 K1 124.887(12) 1_545 .
K1 Zn1 K1 53.979(13) 4 .
Ge6 Ge4 Ge6 61.216(13) . 4
Ge6 Ge4 Zn1 106.453(13) . .
Ge6 Ge4 Zn1 106.454(13) 4 .
Ge6 Ge4 Ge5 57.366(10) . 1_545
Ge6 Ge4 Ge5 57.367(10) 4 1_545
Zn1 Ge4 Ge5 58.010(12) . 1_545
Ge6 Ge4 K7 68.558(16) . .
Ge6 Ge4 K7 68.557(16) 4 .
Zn1 Ge4 K7 174.08(2) . .
Ge5 Ge4 K7 116.07(2) 1_545 .
Ge6 Ge4 K4 118.517(13) . 4
Ge6 Ge4 K4 65.657(10) 4 4
Zn1 Ge4 K4 61.926(9) . 4
Ge5 Ge4 K4 69.244(9) 1_545 4
K7 Ge4 K4 117.085(10) . 4
Ge6 Ge4 K4 65.656(10) . .
Ge6 Ge4 K4 118.516(13) 4 .
Zn1 Ge4 K4 61.927(9) . .
Ge5 Ge4 K4 69.244(9) 1_545 .
K7 Ge4 K4 117.085(10) . .
K4 Ge4 K4 121.761(17) 4 .
Ge6 Ge4 K1 176.014(15) . 4
Ge6 Ge4 K1 119.357(9) 4 4
Zn1 Ge4 K1 77.311(12) . 4
Ge5 Ge4 K1 126.515(13) 1_545 4
K7 Ge4 K1 107.760(17) . 4
K4 Ge4 K1 64.234(11) 4 4
K4 Ge4 K1 115.835(14) . 4
Ge6 Ge4 K1 119.356(9) . .
Ge6 Ge4 K1 176.013(15) 4 .
Zn1 Ge4 K1 77.312(12) . .
Ge5 Ge4 K1 126.515(12) 1_545 .
K7 Ge4 K1 107.759(17) . .
K4 Ge4 K1 115.835(14) 4 .
K4 Ge4 K1 64.234(11) . .
K1 Ge4 K1 59.763(15) 4 .
Ge6 Ge4 K2 118.015(14) . 4
Ge6 Ge4 K2 74.007(10) 4 4
Zn1 Ge4 K2 126.695(10) . 4
Ge5 Ge4 K2 126.478(9) 1_545 4
K7 Ge4 K2 55.906(11) . 4
K4 Ge4 K2 71.489(10) 4 4
K4 Ge4 K2 163.970(12) . 4
K1 Ge4 K2 59.456(11) 4 4
K1 Ge4 K2 102.766(12) . 4
Ge6 Ge4 K2 74.007(10) . .
Ge6 Ge4 K2 118.015(14) 4 .
Zn1 Ge4 K2 126.694(10) . .
Ge5 Ge4 K2 126.477(9) 1_545 .
K7 Ge4 K2 55.906(11) . .
K4 Ge4 K2 163.971(12) 4 .
K4 Ge4 K2 71.487(10) . .
K1 Ge4 K2 102.767(12) 4 .
K1 Ge4 K2 59.455(11) . .
K2 Ge4 K2 94.077(15) 4 .
Ge6 Ge5 Ge6 61.402(13) 4_565 1_565
Ge6 Ge5 Zn1 107.653(13) 4_565 1_565
Ge6 Ge5 Zn1 107.653(13) 1_565 1_565
Ge6 Ge5 Ge4 57.613(10) 4_565 1_565
Ge6 Ge5 Ge4 57.613(10) 1_565 1_565
Zn1 Ge5 Ge4 59.182(12) 1_565 1_565
Ge6 Ge5 K1 177.086(15) 4_565 .
Ge6 Ge5 K1 118.846(9) 1_565 .
Zn1 Ge5 K1 75.142(12) 1_565 .
Ge4 Ge5 K1 125.177(12) 1_565 .
Ge6 Ge5 K1 118.847(9) 4_565 4
Ge6 Ge5 K1 177.086(15) 1_565 4
Zn1 Ge5 K1 75.141(12) 1_565 4
Ge4 Ge5 K1 125.177(12) 1_565 4
K1 Ge5 K1 60.738(15) . 4
Ge6 Ge5 K4 116.475(13) 4_565 1_565
Ge6 Ge5 K4 64.533(10) 1_565 1_565
Zn1 Ge5 K4 61.034(9) 1_565 1_565
Ge4 Ge5 K4 66.645(9) 1_565 1_565
K1 Ge5 K4 65.446(11) . 1_565
K1 Ge5 K4 116.852(14) 4 1_565
Ge6 Ge5 K4 64.533(10) 4_565 4_565
Ge6 Ge5 K4 116.475(13) 1_565 4_565
Zn1 Ge5 K4 61.034(9) 1_565 4_565
Ge4 Ge5 K4 66.645(9) 1_565 4_565
K1 Ge5 K4 116.853(14) . 4_565
K1 Ge5 K4 65.447(11) 4 4_565
K4 Ge5 K4 118.116(17) 1_565 4_565
Ge6 Ge5 K2 68.369(10) 4_565 4
Ge6 Ge5 K2 115.683(14) 1_565 4
Zn1 Ge5 K2 124.390(10) 1_565 4
Ge4 Ge5 K2 120.448(10) 1_565 4
K1 Ge5 K2 109.476(13) . 4
K1 Ge5 K2 62.563(12) 4 4
K4 Ge5 K2 172.270(13) 1_565 4
K4 Ge5 K2 69.121(11) 4_565 4
Ge6 Ge5 K2 115.683(14) 4_565 .
Ge6 Ge5 K2 68.369(10) 1_565 .
Zn1 Ge5 K2 124.390(10) 1_565 .
Ge4 Ge5 K2 120.448(10) 1_565 .
K1 Ge5 K2 62.562(12) . .
K1 Ge5 K2 109.475(13) 4 .
K4 Ge5 K2 69.120(10) 1_565 .
K4 Ge5 K2 172.270(13) 4_565 .
K2 Ge5 K2 103.521(17) 4 .
Ge5 Ge6 Ge4 65.020(11) 1_545 .
Ge5 Ge6 Ge6 59.299(6) 1_545 4
Ge4 Ge6 Ge6 59.393(7) . 4
Ge5 Ge6 K4 73.846(11) 1_545 .
Ge4 Ge6 K4 72.111(11) . .
Ge6 Ge6 K4 122.472(9) 4 .
Ge5 Ge6 K6 137.464(14) 1_545 2_554
Ge4 Ge6 K6 147.255(13) . 2_554
Ge6 Ge6 K6 107.162(8) 4 2_554
K4 Ge6 K6 130.213(13) . 2_554
Ge5 Ge6 K7 122.624(12) 1_545 .
Ge4 Ge6 K7 69.279(17) . .
Ge6 Ge6 K7 68.457(6) 4 .
K4 Ge6 K7 121.828(18) . .
K6 Ge6 K7 78.022(17) 2_554 .
Ge5 Ge6 K2 71.205(11) 1_545 1_545
Ge4 Ge6 K2 129.328(13) . 1_545
Ge6 Ge6 K2 116.341(8) 4 1_545
K4 Ge6 K2 72.299(12) . 1_545
K6 Ge6 K2 83.278(12) 2_554 1_545
K7 Ge6 K2 161.220(19) . 1_545
Ge5 Ge6 K5 138.066(12) 1_545 .
Ge4 Ge6 K5 121.739(12) . .
Ge6 Ge6 K5 162.589(9) 4 .
K4 Ge6 K5 70.671(12) . .
K6 Ge6 K5 61.819(12) 2_554 .
K7 Ge6 K5 95.196(11) . .
K2 Ge6 K5 77.249(11) 1_545 .
Ge9 Ge7 Ge10 59.900(9) . .
Ge9 Ge7 Ge8 60.689(8) . .
Ge10 Ge7 Ge8 59.831(9) . .
Ge9 Ge7 K7 149.181(17) . 2_565
Ge10 Ge7 K7 150.589(17) . 2_565
Ge8 Ge7 K7 121.624(18) . 2_565
Ge9 Ge7 K6 75.253(11) . 1_565
Ge10 Ge7 K6 124.595(12) . 1_565
Ge8 Ge7 K6 123.710(12) . 1_565
K7 Ge7 K6 80.818(19) 2_565 1_565
Ge9 Ge7 K6 118.821(11) . .
Ge10 Ge7 K6 64.186(11) . .
Ge8 Ge7 K6 71.386(10) . .
K7 Ge7 K6 87.809(18) 2_565 .
K6 Ge7 K6 164.474(16) 1_565 .
Ge9 Ge7 K3 64.854(11) . 2_564
Ge10 Ge7 K3 63.463(11) . 2_564
Ge8 Ge7 K3 114.837(11) . 2_564
K7 Ge7 K3 123.524(18) 2_565 2_564
K6 Ge7 K3 69.170(13) 1_565 2_564
K6 Ge7 K3 109.477(14) . 2_564
Ge9 Ge7 K8 128.775(15) . 2_564
Ge10 Ge7 K8 90.040(13) . 2_564
Ge8 Ge7 K8 139.899(14) . 2_564
K7 Ge7 K8 71.725(17) 2_565 2_564
K6 Ge7 K8 94.555(14) 1_565 2_564
K6 Ge7 K8 71.713(14) . 2_564
K3 Ge7 K8 64.648(14) 2_564 2_564
Ge9 Ge7 K2 105.195(11) . 2_565
Ge10 Ge7 K2 120.015(12) . 2_565
Ge8 Ge7 K2 62.946(10) . 2_565
K7 Ge7 K2 60.524(16) 2_565 2_565
K6 Ge7 K2 100.929(13) 1_565 2_565
K6 Ge7 K2 82.333(12) . 2_565
K3 Ge7 K2 167.046(13) 2_564 2_565
K8 Ge7 K2 126.012(14) 2_564 2_565
Ge10 Ge8 Ge7 59.921(9) . .
Ge10 Ge8 Ge9 59.439(9) . .
Ge7 Ge8 Ge9 59.217(8) . .
Ge10 Ge8 K2 131.371(13) . 2_565
Ge7 Ge8 K2 74.957(11) . 2_565
Ge9 Ge8 K2 112.648(12) . 2_565
Ge10 Ge8 K4 65.105(11) . .
Ge7 Ge8 K4 124.464(13) . .
Ge9 Ge8 K4 99.055(12) . .
K2 Ge8 K4 148.296(14) 2_565 .
Ge10 Ge8 K3 154.317(13) . .
Ge7 Ge8 K3 144.883(13) . .
Ge9 Ge8 K3 120.583(13) . .
K2 Ge8 K3 73.878(13) 2_565 .
K4 Ge8 K3 90.653(13) . .
Ge10 Ge8 K1 92.230(12) . .
Ge7 Ge8 K1 121.659(12) . .
Ge9 Ge8 K1 62.473(10) . .
K2 Ge8 K1 128.723(13) 2_565 .
K4 Ge8 K1 66.249(11) . .
K3 Ge8 K1 69.044(13) . .
Ge10 Ge8 K6 62.316(11) . .
Ge7 Ge8 K6 66.772(10) . .
Ge9 Ge8 K6 114.079(11) . .
K2 Ge8 K6 84.836(13) 2_565 .
K4 Ge8 K6 81.938(12) . .
K3 Ge8 K6 125.323(14) . .
K1 Ge8 K6 145.992(13) . .
Ge10 Ge8 K5 116.221(12) . 2_565
Ge7 Ge8 K5 76.015(11) . 2_565
Ge9 Ge8 K5 58.922(11) . 2_565
K2 Ge8 K5 64.332(12) 2_565 2_565
K4 Ge8 K5 139.449(13) . 2_565
K3 Ge8 K5 76.198(13) . 2_565
K1 Ge8 K5 73.237(11) . 2_565
K6 Ge8 K5 136.769(12) . 2_565
Ge10 Ge8 K5 108.831(12) . 2
Ge7 Ge8 K5 124.810(12) . 2
Ge9 Ge8 K5 165.294(12) . 2
K2 Ge8 K5 81.607(12) 2_565 2
K4 Ge8 K5 66.741(12) . 2
K3 Ge8 K5 65.495(13) . 2
K1 Ge8 K5 112.098(12) . 2
K6 Ge8 K5 61.864(11) . 2
K5 Ge8 K5 134.486(17) 2_565 2
Ge7 Ge9 Ge10 60.333(9) . .
Ge7 Ge9 Ge8 60.094(8) . .
Ge10 Ge9 Ge8 59.773(9) . .
Ge7 Ge9 K5 86.049(12) . 2_565
Ge10 Ge9 K5 135.577(13) . 2_565
Ge8 Ge9 K5 79.023(11) . 2_565
Ge7 Ge9 K4 144.998(12) . 1_565
Ge10 Ge9 K4 149.353(14) . 1_565
Ge8 Ge9 K4 138.945(12) . 1_565
K5 Ge9 K4 73.958(13) 2_565 1_565
Ge7 Ge9 K1 134.489(13) . .
Ge10 Ge9 K1 99.409(12) . .
Ge8 Ge9 K1 74.436(11) . .
K5 Ge9 K1 83.502(13) 2_565 .
K4 Ge9 K1 72.315(12) 1_565 .
Ge7 Ge9 K3 72.298(12) . 2_564
Ge10 Ge9 K3 66.579(12) . 2_564
Ge8 Ge9 K3 120.362(12) . 2_564
K5 Ge9 K3 132.981(14) 2_565 2_564
K4 Ge9 K3 100.645(14) 1_565 2_564
K1 Ge9 K3 140.598(15) . 2_564
Ge7 Ge9 K2 130.589(13) . .
Ge10 Ge9 K2 73.875(11) . .
Ge8 Ge9 K2 112.242(12) . .
K5 Ge9 K2 143.006(13) 2_565 .
K4 Ge9 K2 75.770(12) 1_565 .
K1 Ge9 K2 67.302(13) . .
K3 Ge9 K2 73.368(13) 2_564 .
Ge7 Ge9 K6 64.168(10) . 1_565
Ge10 Ge9 K6 115.747(11) . 1_565
Ge8 Ge9 K6 114.302(11) . 1_565
K5 Ge9 K6 65.021(12) 2_565 1_565
K4 Ge9 K6 81.255(11) 1_565 1_565
K1 Ge9 K6 143.538(13) . 1_565
K3 Ge9 K6 67.985(12) 2_564 1_565
K2 Ge9 K6 129.903(13) . 1_565
Ge9 Ge10 Ge8 60.787(9) . .
Ge9 Ge10 Ge7 59.768(8) . .
Ge8 Ge10 Ge7 60.248(9) . .
Ge9 Ge10 K4 103.049(12) . .
Ge8 Ge10 K4 70.259(11) . .
Ge7 Ge10 K4 129.877(13) . .
Ge9 Ge10 K3 68.862(12) . 2_564
Ge8 Ge10 K3 123.262(13) . 2_564
Ge7 Ge10 K3 73.140(12) . 2_564
K4 Ge10 K3 149.283(14) . 2_564
Ge9 Ge10 K6 125.917(13) . .
Ge8 Ge10 K6 75.056(12) . .
Ge7 Ge10 K6 72.254(11) . .
K4 Ge10 K6 88.598(12) . .
K3 Ge10 K6 120.607(13) 2_564 .
Ge9 Ge10 K5 128.414(13) . .
Ge8 Ge10 K5 149.665(13) . .
Ge7 Ge10 K5 149.732(13) . .
K4 Ge10 K5 79.414(13) . .
K3 Ge10 K5 83.288(14) 2_564 .
K6 Ge10 K5 105.547(14) . .
Ge9 Ge10 K2 64.940(11) . .
Ge8 Ge10 K2 106.679(12) . .
Ge7 Ge10 K2 121.713(11) . .
K4 Ge10 K2 78.471(12) . .
K3 Ge10 K2 71.260(12) 2_564 .
K6 Ge10 K2 165.210(13) . .
K5 Ge10 K2 65.288(12) . .
Ge2 K1 Ge9 143.093(16) . .
Ge2 K1 Ge3 91.848(14) . 2_565
Ge9 K1 Ge3 96.338(12) . 2_565
Ge2 K1 Ge5 116.401(13) . .
Ge9 K1 Ge5 100.376(13) . .
Ge3 K1 Ge5 82.132(12) 2_565 .
Ge2 K1 Ge8 100.204(13) . .
Ge9 K1 Ge8 43.091(7) . .
Ge3 K1 Ge8 107.641(14) 2_565 .
Ge5 K1 Ge8 142.019(15) . .
Ge2 K1 K1 56.851(9) . 4
Ge9 K1 K1 160.007(9) . 4
Ge3 K1 K1 81.710(8) 2_565 4
Ge5 K1 K1 59.631(8) . 4
Ge8 K1 K1 156.133(8) . 4
Ge2 K1 Ge4 75.219(11) . .
Ge9 K1 Ge4 116.314(14) . .
Ge3 K1 Ge4 140.844(14) 2_565 .
Ge5 K1 Ge4 71.692(11) . .
Ge8 K1 Ge4 110.945(12) . .
K1 K1 Ge4 60.118(8) 4 .
Ge2 K1 K2 138.686(16) . .
Ge9 K1 K2 58.263(11) . .
Ge3 K1 K2 125.366(15) 2_565 .
Ge5 K1 K2 60.144(11) . .
Ge8 K1 K2 86.044(12) . .
K1 K1 K2 106.750(10) 4 .
Ge4 K1 K2 64.590(12) . .
Ge2 K1 K4 79.885(12) . .
Ge9 K1 K4 78.878(12) . .
Ge3 K1 K4 157.365(17) 2_565 .
Ge5 K1 K4 120.437(16) . .
Ge8 K1 K4 54.184(10) . .
K1 K1 K4 110.187(9) 4 .
Ge4 K1 K4 57.321(10) . .
K2 K1 K4 70.951(13) . .
Ge2 K1 Zn1 106.168(13) . 1_565
Ge9 K1 Zn1 103.676(12) . 1_565
Ge3 K1 Zn1 41.559(8) 2_565 1_565
Ge5 K1 Zn1 40.703(9) . 1_565
Ge8 K1 Zn1 138.734(13) . 1_565
K1 K1 Zn1 61.918(7) 4 1_565
Ge4 K1 Zn1 106.178(13) . 1_565
K2 K1 Zn1 94.181(14) . 1_565
K4 K1 Zn1 161.075(17) . 1_565
Ge2 K1 K4 152.303(17) . 1_565
Ge9 K1 K4 53.498(10) . 1_565
Ge3 K1 K4 60.996(11) 2_565 1_565
Ge5 K1 K4 58.201(10) . 1_565
Ge8 K1 K4 93.759(12) . 1_565
K1 K1 K4 109.798(9) 4 1_565
Ge4 K1 K4 121.679(16) . 1_565
K2 K1 K4 65.612(12) . 1_565
K4 K1 K4 127.268(17) . 1_565
Zn1 K1 K4 50.386(9) 1_565 1_565
Ge2 K1 Zn1 39.733(9) . .
Ge9 K1 Zn1 128.732(13) . .
Ge3 K1 Zn1 129.994(14) 2_565 .
Ge5 K1 Zn1 105.882(12) . .
Ge8 K1 Zn1 95.567(11) . .
K1 K1 Zn1 63.010(7) 4 .
Ge4 K1 Zn1 39.982(8) . .
K2 K1 Zn1 99.270(14) . .
K4 K1 Zn1 49.862(9) . .
Zn1 K1 Zn1 124.886(12) 1_565 .
K4 K1 Zn1 161.629(17) 1_565 .
Ge8 K2 Ge9 105.285(13) 2_564 .
Ge8 K2 K7 95.603(18) 2_564 .
Ge9 K2 K7 159.11(2) . .
Ge8 K2 Ge6 92.122(13) 2_564 1_565
Ge9 K2 Ge6 101.559(13) . 1_565
K7 K2 Ge6 77.395(18) . 1_565
Ge8 K2 Ge7 42.095(8) 2_564 2_564
Ge9 K2 Ge7 145.776(14) . 2_564
K7 K2 Ge7 54.611(14) . 2_564
Ge6 K2 Ge7 91.540(13) 1_565 2_564
Ge8 K2 Ge5 131.636(16) 2_564 .
Ge9 K2 Ge5 95.501(14) . .
K7 K2 Ge5 69.945(17) . .
Ge6 K2 Ge5 40.426(8) 1_565 .
Ge7 K2 Ge5 114.202(14) 2_564 .
Ge8 K2 Ge10 91.161(11) 2_564 .
Ge9 K2 Ge10 41.186(7) . .
K7 K2 Ge10 140.13(2) . .
Ge6 K2 Ge10 141.670(15) 1_565 .
Ge7 K2 Ge10 115.464(13) 2_564 .
Ge5 K2 Ge10 129.936(17) . .
Ge8 K2 K1 159.675(17) 2_564 .
Ge9 K2 K1 54.434(11) . .
K7 K2 K1 104.687(18) . .
Ge6 K2 K1 91.153(13) 1_565 .
Ge7 K2 K1 157.787(15) 2_564 .
Ge5 K2 K1 57.294(11) . .
Ge10 K2 K1 74.089(13) . .
Ge8 K2 K5 62.563(12) 2_564 .
Ge9 K2 K5 93.540(13) . .
K7 K2 K5 96.01(2) . .
Ge6 K2 K5 153.382(18) 1_565 .
Ge7 K2 K5 64.516(12) 2_564 .
Ge5 K2 K5 159.504(16) . .
Ge10 K2 K5 53.256(11) . .
K1 K2 K5 115.430(16) . .
Ge8 K2 Ge4 141.740(16) 2_564 .
Ge9 K2 Ge4 105.151(14) . .
K7 K2 Ge4 55.893(14) . .
Ge6 K2 Ge4 103.885(12) 1_565 .
Ge7 K2 Ge4 102.063(12) 2_564 .
Ge5 K2 Ge4 66.924(9) . .
Ge10 K2 Ge4 96.736(12) . .
K1 K2 Ge4 55.956(10) . .
K5 K2 Ge4 92.959(13) . .
Ge8 K2 K3 53.413(11) 2_564 2_564
Ge9 K2 K3 52.000(11) . 2_564
K7 K2 K3 148.80(2) . 2_564
Ge6 K2 K3 104.429(14) 1_565 2_564
Ge7 K2 K3 94.250(13) 2_564 2_564
Ge5 K2 K3 131.181(15) . 2_564
Ge10 K2 K3 50.014(10) . 2_564
K1 K2 K3 106.400(16) . 2_564
K5 K2 K3 68.162(13) . 2_564
Ge4 K2 K3 146.750(15) . 2_564
Ge8 K2 K4 108.851(14) 2_564 1_565
Ge9 K2 K4 50.154(10) . 1_565
K7 K2 K4 122.91(2) . 1_565
Ge6 K2 K4 51.766(10) 1_565 1_565
Ge7 K2 K4 136.546(15) 2_564 1_565
Ge5 K2 K4 55.045(10) . 1_565
Ge10 K2 K4 91.259(13) . 1_565
K1 K2 K4 58.762(12) . 1_565
K5 K2 K4 141.084(15) . 1_565
Ge4 K2 K4 108.332(14) . 1_565
K3 K2 K4 76.802(13) 2_564 1_565
Ge10 K3 Ge9 44.559(9) 2_565 2_565
Ge10 K3 Ge8 97.541(13) 2_565 .
Ge9 K3 Ge8 107.211(13) 2_565 .
Ge10 K3 Ge2 129.552(17) 2_565 .
Ge9 K3 Ge2 151.081(18) 2_565 .
Ge8 K3 Ge2 101.621(16) . .
Ge10 K3 Ge3 168.347(18) 2_565 2
Ge9 K3 Ge3 132.875(18) 2_565 2
Ge8 K3 Ge3 93.943(15) . 2
Ge2 K3 Ge3 45.123(8) . 2
Ge10 K3 Ge7 43.397(8) 2_565 2_565
Ge9 K3 Ge7 42.847(9) 2_565 2_565
Ge8 K3 Ge7 140.073(15) . 2_565
Ge2 K3 Ge7 110.499(14) . 2_565
Ge3 K3 Ge7 125.508(15) 2 2_565
Ge10 K3 Ge1 126.559(17) 2_565 .
Ge9 K3 Ge1 114.200(17) 2_565 .
Ge8 K3 Ge1 133.582(17) . .
Ge2 K3 Ge1 40.983(9) . .
Ge3 K3 Ge1 41.855(8) 2 .
Ge7 K3 Ge1 86.155(13) 2_565 .
Ge10 K3 K8 76.196(14) 2_565 .
Ge9 K3 K8 101.097(18) 2_565 .
Ge8 K3 K8 131.47(2) . .
Ge2 K3 K8 56.234(13) . .
Ge3 K3 K8 94.686(14) 2 .
Ge7 K3 K8 58.658(14) 2_565 .
Ge1 K3 K8 59.503(12) . .
Ge10 K3 K5 127.345(16) 2_565 2
Ge9 K3 K5 92.990(15) 2_565 2
Ge8 K3 K5 61.623(12) . 2
Ge2 K3 K5 102.731(15) . 2
Ge3 K3 K5 60.598(11) 2 2
Ge7 K3 K5 129.205(18) 2_565 2
Ge1 K3 K5 95.436(14) . 2
K8 K3 K5 154.565(17) . 2
Ge10 K3 K1 105.222(15) 2_565 .
Ge9 K3 K1 147.421(16) 2_565 .
Ge8 K3 K1 57.823(12) . .
Ge2 K3 K1 52.257(11) . .
Ge3 K3 K1 79.303(13) 2 .
Ge7 K3 K1 128.740(16) 2_565 .
Ge1 K3 K1 93.235(14) . .
K8 K3 K1 77.181(16) . .
K5 K3 K1 101.924(16) 2 .
Ge10 K3 K6 94.055(15) 2_565 2
Ge9 K3 K6 60.687(12) 2_565 2
Ge8 K3 K6 144.551(18) . 2
Ge2 K3 K6 96.355(13) . 2
Ge3 K3 K6 77.550(13) 2 2
Ge7 K3 K6 54.902(11) 2_565 2
Ge1 K3 K6 55.416(11) . 2
K8 K3 K6 83.833(16) . 2
K5 K3 K6 84.810(15) 2 2
K1 K3 K6 148.585(15) . 2
Ge10 K3 K2 58.727(11) 2_565 2_565
Ge9 K3 K2 54.632(11) 2_565 2_565
Ge8 K3 K2 52.711(10) . 2_565
Ge2 K3 K2 153.717(19) . 2_565
Ge3 K3 K2 131.422(16) 2 2_565
Ge7 K3 K2 91.362(13) 2_565 2_565
Ge1 K3 K2 161.150(18) . 2_565
K8 K3 K2 133.532(18) . 2_565
K5 K3 K2 71.784(13) 2 2_565
K1 K3 K2 102.794(15) . 2_565
K6 K3 K2 108.420(16) 2 2_565
Ge10 K4 Ge9 95.503(12) . 1_545
Ge10 K4 Zn1 145.169(16) . .
Ge9 K4 Zn1 117.679(14) 1_545 .
Ge10 K4 Ge8 44.636(8) . .
Ge9 K4 Ge8 99.429(13) 1_545 .
Zn1 K4 Ge8 114.483(16) . .
Ge10 K4 Ge6 104.256(14) . .
Ge9 K4 Ge6 109.595(14) 1_545 .
Zn1 K4 Ge6 75.677(12) . .
Ge8 K4 Ge6 140.061(15) . .
Ge10 K4 Ge4 112.802(14) . .
Ge9 K4 Ge4 143.006(16) 1_545 .
Zn1 K4 Ge4 44.576(9) . .
Ge8 K4 Ge4 117.377(14) . .
Ge6 K4 Ge4 42.233(8) . .
Ge10 K4 Ge5 145.772(17) . 1_545
Ge9 K4 Ge5 99.408(13) 1_545 1_545
Zn1 K4 Ge5 43.417(9) . 1_545
Ge8 K4 Ge5 156.593(16) . 1_545
Ge6 K4 Ge5 41.622(8) . 1_545
Ge4 K4 Ge5 44.110(8) . 1_545
Ge10 K4 Ge3 133.637(16) . 2
Ge9 K4 Ge3 90.949(12) 1_545 2
Zn1 K4 Ge3 42.865(9) . 2
Ge8 K4 Ge3 89.008(13) . 2
Ge6 K4 Ge3 116.541(13) . 2
Ge4 K4 Ge3 86.340(11) . 2
Ge5 K4 Ge3 76.912(11) 1_545 2
Ge10 K4 K1 77.975(12) . .
Ge9 K4 K1 155.827(18) 1_545 .
Zn1 K4 K1 67.411(11) . .
Ge8 K4 K1 59.567(11) . .
Ge6 K4 K1 94.578(13) . .
Ge4 K4 K1 58.445(11) . .
Ge5 K4 K1 98.734(13) 1_545 .
Ge3 K4 K1 77.766(12) 2 .
Ge10 K4 K1 149.374(15) . 1_545
Ge9 K4 K1 54.187(10) 1_545 1_545
Zn1 K4 K1 63.759(11) . 1_545
Ge8 K4 K1 127.864(16) . 1_545
Ge6 K4 K1 91.775(13) . 1_545
Ge4 K4 K1 96.674(13) . 1_545
Ge5 K4 K1 56.352(10) 1_545 1_545
Ge3 K4 K1 53.100(10) 2 1_545
K1 K4 K1 127.266(17) . 1_545
Ge10 K4 K5 90.987(13) . 2
Ge9 K4 K5 52.781(11) 1_545 2
Zn1 K4 K5 100.520(16) . 2
Ge8 K4 K5 61.114(11) . 2
Ge6 K4 K5 158.395(16) . 2
Ge4 K4 K5 143.578(17) . 2
Ge5 K4 K5 122.455(15) 1_545 2
Ge3 K4 K5 57.774(11) 2 2
K1 K4 K5 103.641(16) . 2
K1 K4 K5 68.004(12) 1_545 2
Ge10 K4 K2 112.965(15) . 1_545
Ge9 K4 K2 54.076(10) 1_545 1_545
Zn1 K4 K2 96.032(13) . 1_545
Ge8 K4 K2 147.524(15) . 1_545
Ge6 K4 K2 55.935(10) . 1_545
Ge4 K4 K2 91.826(13) . 1_545
Ge5 K4 K2 55.834(10) 1_545 1_545
Ge3 K4 K2 107.850(13) 2 1_545
K1 K4 K2 149.796(16) . 1_545
K1 K4 K2 55.626(12) 1_545 1_545
K5 K4 K2 104.184(14) 2 1_545
Ge9 K5 Ge10 130.607(16) 2_564 .
Ge9 K5 Ge3 91.643(13) 2_564 .
Ge10 K5 Ge3 82.416(12) . .
Ge9 K5 Ge8 42.056(8) 2_564 2_564
Ge10 K5 Ge8 90.312(12) . 2_564
Ge3 K5 Ge8 98.859(12) . 2_564
Ge9 K5 Ge8 92.680(14) 2_564 2_554
Ge10 K5 Ge8 134.723(16) . 2_554
Ge3 K5 Ge8 83.989(11) . 2_554
Ge8 K5 Ge8 134.488(17) 2_564 2_554
Ge9 K5 K6 63.566(13) 2_564 2_554
Ge10 K5 K6 146.802(17) . 2_554
Ge3 K5 K6 130.224(17) . 2_554
Ge8 K5 K6 90.061(14) 2_564 2_554
Ge8 K5 K6 57.133(10) 2_554 2_554
Ge9 K5 K2 88.663(14) 2_564 .
Ge10 K5 K2 61.456(12) . .
Ge3 K5 K2 130.919(15) . .
Ge8 K5 K2 53.105(11) 2_564 .
Ge8 K5 K2 145.038(16) 2_554 .
K6 K5 K2 93.064(14) 2_554 .
Ge9 K5 Ge6 107.797(14) 2_564 .
Ge10 K5 Ge6 93.745(14) . .
Ge3 K5 Ge6 156.801(16) . .
Ge8 K5 Ge6 104.050(13) 2_564 .
Ge8 K5 Ge6 82.604(11) 2_554 .
K6 K5 Ge6 54.134(11) 2_554 .
K2 K5 Ge6 63.867(11) . .
Ge9 K5 K3 129.311(17) 2_564 2_554
Ge10 K5 K3 84.900(15) . 2_554
Ge3 K5 K3 53.636(10) . 2_554
Ge8 K5 K3 152.455(16) 2_564 2_554
Ge8 K5 K3 52.882(11) 2_554 2_554
K6 K5 K3 108.565(15) 2_554 2_554
K2 K5 K3 141.477(19) . 2_554
Ge6 K5 K3 103.324(14) . 2_554
Ge9 K5 K4 53.262(11) 2_564 2_554
Ge10 K5 K4 140.362(16) . 2_554
Ge3 K5 K4 58.282(11) . 2_554
Ge8 K5 K4 90.851(14) 2_564 2_554
Ge8 K5 K4 52.146(10) 2_554 2_554
K6 K5 K4 72.819(14) 2_554 2_554
K2 K5 K4 141.889(18) . 2_554
Ge6 K5 K4 124.207(15) . 2_554
K3 K5 K4 76.208(14) 2_554 2_554
Ge9 K5 K4 151.379(16) 2_564 .
Ge10 K5 K4 49.366(10) . .
Ge3 K5 K4 114.898(15) . .
Ge8 K5 K4 118.580(14) 2_564 .
Ge8 K5 K4 100.244(13) 2_554 .
K6 K5 K4 102.601(15) 2_554 .
K2 K5 K4 66.231(13) . .
Ge6 K5 K4 49.773(9) . .
K3 K5 K4 77.908(14) 2_554 .
K4 K5 K4 150.450(13) 2_554 .
Ge9 K5 K1 48.735(10) 2_564 2_564
Ge10 K5 K1 96.006(13) . 2_564
Ge3 K5 K1 49.012(9) . 2_564
Ge8 K5 K1 51.896(9) 2_564 2_564
Ge8 K5 K1 106.822(14) 2_554 2_564
K6 K5 K1 110.069(17) 2_554 2_564
K2 K5 K1 100.182(14) . 2_564
Ge6 K5 K1 153.932(16) . 2_564
K3 K5 K1 101.583(13) 2_554 2_564
K4 K5 K1 55.499(11) 2_554 2_564
K4 K5 K1 145.370(16) . 2_564
Ge10 K6 Ge6 131.514(15) . 2
Ge10 K6 Ge7 125.784(15) . 1_545
Ge6 K6 Ge7 85.357(12) 2 1_545
Ge10 K6 Ge7 43.560(8) . .
Ge6 K6 Ge7 96.483(13) 2 .
Ge7 K6 Ge7 164.472(16) 1_545 .
Ge10 K6 Ge1 99.892(15) . 2_554
Ge6 K6 Ge1 119.677(14) 2 2_554
Ge7 K6 Ge1 87.468(12) 1_545 2_554
Ge7 K6 Ge1 104.746(13) . 2_554
Ge10 K6 Ge8 42.628(8) . .
Ge6 K6 Ge8 90.372(13) 2 .
Ge7 K6 Ge8 122.929(14) 1_545 .
Ge7 K6 Ge8 41.842(7) . .
Ge1 K6 Ge8 140.165(15) 2_554 .
Ge10 K6 Ge9 86.728(12) . 1_545
Ge6 K6 Ge9 106.003(13) 2 1_545
Ge7 K6 Ge9 40.578(7) 1_545 1_545
Ge7 K6 Ge9 124.924(13) . 1_545
Ge1 K6 Ge9 106.118(14) 2_554 1_545
Ge8 K6 Ge9 87.692(11) . 1_545
Ge10 K6 K5 93.116(14) . 2
Ge6 K6 K5 64.047(12) 2 2
Ge7 K6 K5 66.298(11) 1_545 2
Ge7 K6 K5 100.590(14) . 2
Ge1 K6 K5 153.520(16) 2_554 2
Ge8 K6 K5 61.003(11) . 2
Ge9 K6 K5 51.414(10) 1_545 2
Ge10 K6 K3 84.038(14) . 2_554
Ge6 K6 K3 140.232(15) 2 2_554
Ge7 K6 K3 55.927(11) 1_545 2_554
Ge7 K6 K3 123.225(16) . 2_554
Ge1 K6 K3 56.423(11) 2_554 2_554
Ge8 K6 K3 116.831(15) . 2_554
Ge9 K6 K3 51.327(10) 1_545 2_554
K5 K6 K3 102.727(14) 2 2_554
Ge10 K6 K8 71.254(11) . 2_564
Ge6 K6 K8 112.309(15) 2 2_564
Ge7 K6 K8 137.851(16) 1_545 2_564
Ge7 K6 K8 55.312(11) . 2_564
Ge1 K6 K8 50.400(12) 2_554 2_564
Ge8 K6 K8 95.932(12) . 2_564
Ge9 K6 K8 141.460(18) 1_545 2_564
K5 K6 K8 155.788(17) 2 2_564
K3 K6 K8 94.123(17) 2_554 2_564
Ge10 K6 K7 173.423(16) . 2
Ge6 K6 K7 51.172(13) 2 2
Ge7 K6 K7 47.724(10) 1_545 2
Ge7 K6 K7 142.378(17) . 2
Ge1 K6 K7 81.627(13) 2_554 2
Ge8 K6 K7 137.319(18) . 2
Ge9 K6 K7 86.704(12) 1_545 2
K5 K6 K7 83.039(14) 2 2
K3 K6 K7 91.585(15) 2_554 2
K8 K6 K7 114.078(13) 2_564 2
Ge10 K6 K4 45.328(9) . .
Ge6 K6 K4 116.777(14) 2 .
Ge7 K6 K4 85.512(11) 1_545 .
Ge7 K6 K4 79.884(10) . .
Ge1 K6 K4 122.191(15) 2_554 .
Ge8 K6 K4 46.957(9) . .
Ge9 K6 K4 45.060(8) 1_545 .
K5 K6 K4 55.141(11) 2 .
K3 K6 K4 72.806(12) 2_554 .
K8 K6 K4 115.655(13) 2_564 .
K7 K6 K4 128.576(13) 2 .
Ge7 K7 Ge7 114.88(3) 3_464 2_564
Ge7 K7 Ge6 87.976(13) 3_464 4
Ge7 K7 Ge6 125.71(2) 2_564 4
Ge7 K7 Ge6 125.71(2) 3_464 .
Ge7 K7 Ge6 87.977(13) 2_564 .
Ge6 K7 Ge6 43.085(12) 4 .
Ge7 K7 Ge4 120.458(13) 3_464 .
Ge7 K7 Ge4 120.458(13) 2_564 .
Ge6 K7 Ge4 42.164(10) 4 .
Ge6 K7 Ge4 42.163(10) . .
Ge7 K7 K2 64.865(10) 3_464 4
Ge7 K7 K2 163.41(3) 2_564 4
Ge6 K7 K2 70.589(13) 4 4
Ge6 K7 K2 105.68(2) . 4
Ge4 K7 K2 68.201(16) . 4
Ge7 K7 K2 163.41(3) 3_464 .
Ge7 K7 K2 64.865(10) 2_564 .
Ge6 K7 K2 105.68(2) 4 .
Ge6 K7 K2 70.589(13) . .
Ge4 K7 K2 68.201(16) . .
K2 K7 K2 110.27(3) 4 .
Ge7 K7 K8 57.681(13) 3_464 1_554
Ge7 K7 K8 57.681(13) 2_564 1_554
Ge6 K7 K8 126.53(3) 4 1_554
Ge6 K7 K8 126.53(3) . 1_554
Ge4 K7 K8 166.95(3) . 1_554
K2 K7 K8 117.379(16) 4 1_554
K2 K7 K8 117.379(16) . 1_554
Ge7 K7 K6 51.460(13) 3_464 3_454
Ge7 K7 K6 105.30(2) 2_564 3_454
Ge6 K7 K6 50.806(14) 4 3_454
Ge6 K7 K6 75.788(19) . 3_454
Ge4 K7 K6 92.955(19) . 3_454
K2 K7 K6 87.493(13) 4 3_454
K2 K7 K6 145.06(2) . 3_454
K8 K7 K6 76.005(18) 1_554 3_454
Ge7 K7 K6 105.30(2) 3_464 2_554
Ge7 K7 K6 51.460(13) 2_564 2_554
Ge6 K7 K6 75.787(18) 4 2_554
Ge6 K7 K6 50.806(14) . 2_554
Ge4 K7 K6 92.955(19) . 2_554
K2 K7 K6 145.06(2) 4 2_554
K2 K7 K6 87.493(13) . 2_554
K8 K7 K6 76.005(18) 1_554 2_554
K6 K7 K6 63.499(18) 3_454 2_554
Ge7 K7 K6 99.011(19) 3_464 2_564
Ge7 K7 K6 47.882(11) 2_564 2_564
Ge6 K7 K6 172.151(12) 4 2_564
Ge6 K7 K6 129.067(7) . 2_564
Ge4 K7 K6 134.00(2) . 2_564
K2 K7 K6 115.60(2) 4 2_564
K2 K7 K6 68.079(14) . 2_564
K8 K7 K6 56.088(13) 1_554 2_564
K6 K7 K6 131.98(2) 3_454 2_564
K6 K7 K6 98.767(14) 2_554 2_564
Ge7 K7 K6 47.882(11) 3_464 3_464
Ge7 K7 K6 99.011(19) 2_564 3_464
Ge6 K7 K6 129.067(7) 4 3_464
Ge6 K7 K6 172.151(12) . 3_464
Ge4 K7 K6 134.00(2) . 3_464
K2 K7 K6 68.079(14) 4 3_464
K2 K7 K6 115.60(2) . 3_464
K8 K7 K6 56.088(13) 1_554 3_464
K6 K7 K6 98.767(14) 3_454 3_464
K6 K7 K6 131.98(2) 2_554 3_464
K6 K7 K6 58.782(15) 2_564 3_464
Ge1 K8 Ge2 122.77(2) 1_565 .
Ge1 K8 Ge7 106.858(14) 1_565 2_565
Ge2 K8 Ge7 108.675(14) . 2_565
Ge1 K8 Ge7 106.858(14) 1_565 3_465
Ge2 K8 Ge7 108.675(14) . 3_465
Ge7 K8 Ge7 100.82(2) 2_565 3_465
Ge1 K8 Ge3 41.884(10) 1_565 3_465
Ge2 K8 Ge3 86.012(18) . 3_465
Ge7 K8 Ge3 144.352(16) 2_565 3_465
Ge7 K8 Ge3 104.890(8) 3_465 3_465
Ge1 K8 Ge3 41.884(10) 1_565 2_565
Ge2 K8 Ge3 86.012(18) . 2_565
Ge7 K8 Ge3 104.890(8) 2_565 2_565
Ge7 K8 Ge3 144.352(16) 3_465 2_565
Ge3 K8 Ge3 42.263(11) 3_465 2_565
Ge1 K8 Ge1 163.03(3) 1_565 .
Ge2 K8 Ge1 40.266(10) . .
Ge7 K8 Ge1 83.581(13) 2_565 .
Ge7 K8 Ge1 83.581(13) 3_465 .
Ge3 K8 Ge1 123.24(2) 3_465 .
Ge3 K8 Ge1 123.24(2) 2_565 .
Ge1 K8 K3 117.265(15) 1_565 4
Ge2 K8 K3 56.222(12) . 4
Ge7 K8 K3 134.36(2) 2_565 4
Ge7 K8 K3 56.695(10) 3_465 4
Ge3 K8 K3 80.981(13) 3_465 4
Ge3 K8 K3 115.29(2) 2_565 4
Ge1 K8 K3 56.971(11) . 4
Ge1 K8 K3 117.265(15) 1_565 .
Ge2 K8 K3 56.221(12) . .
Ge7 K8 K3 56.695(10) 2_565 .
Ge7 K8 K3 134.36(2) 3_465 .
Ge3 K8 K3 115.29(2) 3_465 .
Ge3 K8 K3 80.980(13) 2_565 .
Ge1 K8 K3 56.971(11) . .
K3 K8 K3 108.17(2) 4 .
Ge1 K8 K7 111.99(2) 1_565 1_556
Ge2 K8 K7 125.24(2) . 1_556
Ge7 K8 K7 50.596(10) 2_565 1_556
Ge7 K8 K7 50.596(10) 3_465 1_556
Ge3 K8 K7 143.116(19) 3_465 1_556
Ge3 K8 K7 143.12(2) 2_565 1_556
Ge1 K8 K7 84.97(2) . 1_556
K3 K8 K7 99.677(17) 4 1_556
K3 K8 K7 99.678(17) . 1_556
Ge1 K8 K6 54.891(12) 1_565 2_565
Ge2 K8 K6 144.681(11) . 2_565
Ge7 K8 K6 52.974(10) 2_565 2_565
Ge7 K8 K6 104.75(2) 3_465 2_565
Ge3 K8 K6 96.284(16) 3_465 2_565
Ge3 K8 K6 73.061(12) 2_565 2_565
Ge1 K8 K6 136.488(15) . 2_565
K3 K8 K6 158.996(18) 4 2_565
K3 K8 K6 91.897(10) . 2_565
K7 K8 K6 70.057(18) 1_556 2_565
Ge1 K8 K6 54.891(11) 1_565 3_465
Ge2 K8 K6 144.681(11) . 3_465
Ge7 K8 K6 104.75(2) 2_565 3_465
Ge7 K8 K6 52.974(10) 3_465 3_465
Ge3 K8 K6 73.061(12) 3_465 3_465
Ge3 K8 K6 96.284(16) 2_565 3_465
Ge1 K8 K6 136.488(15) . 3_465
K3 K8 K6 91.897(10) 4 3_465
K3 K8 K6 158.996(18) . 3_465
K7 K8 K6 70.057(18) 1_556 3_465
K6 K8 K6 67.545(17) 2_565 3_465

loop_
_geom_bond_atom_site_label_1
_geom_bond_atom_site_label_2
_geom_bond_distance
_geom_bond_site_symmetry_2
Ge1 Ge2 2.4811(5) .
Ge1 Ge3 2.5320(4) 3_455
Ge1 Ge3 2.5320(4) 2
Ge1 K8 3.3602(8) 1_545
Ge1 K6 3.5675(5) 2
Ge1 K6 3.5675(5) 3_455
Ge1 K3 3.6102(5) .
Ge1 K3 3.6102(5) 4
Ge1 K8 3.7103(7) .
Ge2 Zn1 2.5788(5) .
Ge2 Ge3 2.6611(3) 3_455
Ge2 Ge3 2.6611(3) 2
Ge2 K1 3.3332(5) 4
Ge2 K1 3.3333(5) .
Ge2 K3 3.4667(5) .
Ge2 K3 3.4667(5) 4
Ge2 K8 3.4672(8) .
Ge3 Ge1 2.5320(4) 2_554
Ge3 Zn1 2.6275(4) 2_554
Ge3 Ge3 2.6503(4) 4_655
Ge3 Ge2 2.6611(3) 2_554
Ge3 K1 3.4507(5) 2_564
Ge3 K3 3.4691(5) 2_554
Ge3 K8 3.6757(7) 2_564
Ge3 K5 3.7531(5) .
Ge3 K4 3.7739(6) 2_554
Zn1 Ge5 2.6123(5) 1_545
Zn1 Ge3 2.6275(4) 2
Zn1 Ge3 2.6275(4) 3_455
Zn1 Ge4 2.6451(5) .
Zn1 K4 3.3254(5) 4
Zn1 K4 3.3254(5) .
Zn1 K1 3.8718(5) 4_545
Zn1 K1 3.8718(5) 1_545
Zn1 K1 4.0161(5) 4
Zn1 K1 4.0161(5) .
Ge4 Ge6 2.5522(4) .
Ge4 Ge6 2.5522(4) 4
Ge4 Ge5 2.7396(4) 1_545
Ge4 K7 3.5563(9) .
Ge4 K4 3.6135(5) 4
Ge4 K4 3.6136(5) .
Ge4 K1 3.6583(5) 4
Ge4 K1 3.6583(5) .
Ge4 K2 3.9879(5) 4
Ge4 K2 3.9880(5) .
Ge5 Ge6 2.5452(4) 4_565
Ge5 Ge6 2.5452(4) 1_565
Ge5 Zn1 2.6123(5) 1_565
Ge5 Ge4 2.7397(4) 1_565
Ge5 K1 3.6051(6) .
Ge5 K1 3.6051(6) 4
Ge5 K4 3.6806(5) 1_565
Ge5 K4 3.6806(5) 4_565
Ge5 K2 3.7156(5) 4
Ge5 K2 3.7157(5) .
Ge6 Ge5 2.5452(4) 1_545
Ge6 Ge6 2.5990(5) 4
Ge6 K4 3.4595(6) .
Ge6 K6 3.5208(6) 2_554
Ge6 K7 3.5391(8) .
Ge6 K2 3.6485(5) 1_545
Ge6 K5 3.9065(5) .
Ge7 Ge9 2.5447(3) .
Ge7 Ge10 2.5592(3) .
Ge7 Ge8 2.5676(3) .
Ge7 K7 3.3307(5) 2_565
Ge7 K6 3.5210(5) 1_565
Ge7 K6 3.5371(5) .
Ge7 K3 3.5648(6) 2_564
Ge7 K8 3.6429(6) 2_564
Ge7 K2 3.6988(6) 2_565
Ge8 Ge10 2.5569(3) .
Ge8 Ge9 2.5828(3) .
Ge8 K2 3.4110(6) 2_565
Ge8 K4 3.4253(5) .
Ge8 K3 3.4425(6) .
Ge8 K1 3.6420(5) .
Ge8 K6 3.6477(5) .
Ge8 K5 3.7853(5) 2_565
Ge8 K5 3.7985(5) 2
Ge9 Ge10 2.5481(3) .
Ge9 K5 3.3024(6) 2_565
Ge9 K4 3.3234(5) 1_565
Ge9 K1 3.3527(5) .
Ge9 K3 3.3873(6) 2_564
Ge9 K2 3.5053(6) .
Ge9 K6 3.7831(5) 1_565
Ge10 K4 3.3010(5) .
Ge10 K3 3.3324(5) 2_564
Ge10 K6 3.3432(5) .
Ge10 K5 3.3909(6) .
Ge10 K2 3.7173(5) .
K1 Ge3 3.4507(5) 2_565
K1 K1 3.6452(9) 4
K1 K2 3.8024(7) .
K1 K4 3.8663(6) .
K1 Zn1 3.8718(5) 1_565
K1 K4 3.9390(6) 1_565
K2 Ge8 3.4109(6) 2_564
K2 K7 3.5569(7) .
K2 Ge6 3.6486(5) 1_565
K2 Ge7 3.6988(6) 2_564
K2 K5 3.8441(7) .
K2 K3 4.1187(6) 2_564
K2 K4 4.1958(7) 1_565
K3 Ge10 3.3324(5) 2_565
K3 Ge9 3.3873(6) 2_565
K3 Ge3 3.4690(5) 2
K3 Ge7 3.5648(6) 2_565
K3 K8 3.8545(7) .
K3 K5 3.9283(7) 2
K3 K6 4.0223(8) 2
K3 K2 4.1188(6) 2_565
K4 Ge9 3.3233(5) 1_545
K4 Ge5 3.6806(5) 1_545
K4 Ge3 3.7739(6) 2
K4 K1 3.9391(6) 1_545
K4 K5 3.9856(7) 2
K4 K2 4.1958(7) 1_545
K5 Ge9 3.3024(6) 2_564
K5 Ge8 3.7853(5) 2_564
K5 Ge8 3.7984(5) 2_554
K5 K6 3.8296(7) 2_554
K5 K3 3.9283(7) 2_554
K5 K4 3.9856(7) 2_554
K5 K1 4.4318(7) 2_564
K6 Ge6 3.5207(6) 2
K6 Ge7 3.5210(5) 1_545
K6 Ge1 3.5675(5) 2_554
K6 Ge9 3.7832(5) 1_545
K6 K5 3.8297(7) 2
K6 K3 4.0223(8) 2_554
K6 K8 4.2066(7) 2_564
K6 K7 4.4439(10) 2
K7 Ge7 3.3308(5) 3_464
K7 Ge7 3.3308(5) 2_564
K7 Ge6 3.5390(8) 4
K7 K2 3.5568(7) 4
K7 K8 4.0933(12) 1_554
K7 K6 4.4440(10) 3_454
K7 K6 4.4440(10) 2_554
K7 K6 4.7649(9) 2_564
K7 K6 4.7649(9) 3_464
K8 Ge1 3.3602(8) 1_565
K8 Ge7 3.6429(6) 2_565
K8 Ge7 3.6429(6) 3_465
K8 Ge3 3.6757(7) 3_465
K8 Ge3 3.6757(7) 2_565
K8 K3 3.8545(7) 4
K8 K7 4.0932(12) 1_556
K8 K6 4.2066(7) 2_565
K8 K6 4.2066(7) 3_465
